data_7218546
loop_
_publ_author_name
'Zhou, Jia-Jia'
'Yu, Xin'
'Zhao, Ying-Chun'
'Xiao, Xin'
'Zhang, Yun-Qian'
'Xue, Sai-Feng'
'Tao, Zhu'
'Liu, Jing-Xin'
'Zhu, Qian-Jiang'

_publ_section_title
;
 Coordination of Ln3+in ortho-tetramethyl-substituted cucurbituril
 supramolecular assemblies formed in the presence of cadmium nitrate:
 potential applications for isolation of heavier lanthanides
;
_journal_issue 46
_journal_name_full CrystEngComm
_journal_page_first 10674
_journal_paper_doi 10.1039/C4CE00870G
_journal_volume 16
_journal_year 2014
_chemical_formula_moiety 'C40 H56 Tb N24 O18, 2(N O3), Cl, 16(H2 O)'
_chemical_formula_sum 'C40 H88 Cl N26 O40 Tb'
_chemical_formula_weight 1767.73
_chemical_name_systematic
;
 ?
;
_space_group_IT_number 62
_symmetry_cell_setting orthorhombic
_symmetry_space_group_name_Hall '-P 2ac 2n'
_symmetry_space_group_name_H-M 'P n m a'
_atom_sites_solution_hydrogens geom
_atom_sites_solution_primary direct
_atom_sites_solution_secondary difmap
_audit_creation_method SHELXL-97
_cell_angle_alpha 90.00
_cell_angle_beta 90.00
_cell_angle_gamma 90.00
_cell_formula_units_Z 4
_cell_length_a 35.381(3)
_cell_length_b 14.2066(13)
_cell_length_c 13.4355(13)
_cell_measurement_temperature 223(2)
_cell_volume 6753.3(11)
_computing_structure_refinement 'SHELXL-97 (Sheldrick, 1997)'
_diffrn_ambient_temperature 223(2)
_diffrn_measured_fraction_theta_full 0.992
_diffrn_measured_fraction_theta_max 0.992
_diffrn_measurement_device_type 'Bruker Smart Apex2 CCD Detector'
_diffrn_measurement_method '\f and \w scan'
_diffrn_radiation_monochromator graphite
_diffrn_radiation_source 'fine-focus sealed tube'
_diffrn_radiation_type MoK\a
_diffrn_radiation_wavelength 0.71073
_diffrn_reflns_av_R_equivalents 0.0561
_diffrn_reflns_av_sigmaI/netI 0.0392
_diffrn_reflns_limit_h_max 42
_diffrn_reflns_limit_h_min -41
_diffrn_reflns_limit_k_max 16
_diffrn_reflns_limit_k_min -16
_diffrn_reflns_limit_l_max 15
_diffrn_reflns_limit_l_min -14
_diffrn_reflns_number 44674
_diffrn_reflns_theta_full 25.20
_diffrn_reflns_theta_max 25.20
_diffrn_reflns_theta_min 1.15
_exptl_absorpt_coefficient_mu 1.208
_exptl_absorpt_correction_T_max 0.7685
_exptl_absorpt_correction_T_min 0.7441
_exptl_absorpt_correction_type multi-scan
_exptl_absorpt_process_details 'SADABS (Bruker, 2008)'
_exptl_crystal_colour colorless
_exptl_crystal_density_diffrn 1.739
_exptl_crystal_density_method 'not measured'
_exptl_crystal_description block
_exptl_crystal_F_000 3648
_exptl_crystal_size_max 0.26
_exptl_crystal_size_mid 0.25
_exptl_crystal_size_min 0.23
_platon_squeeze_details
;
;
_refine_diff_density_max 0.707
_refine_diff_density_min -1.103
_refine_diff_density_rms 0.120
_refine_ls_extinction_method none
_refine_ls_goodness_of_fit_ref 1.084
_refine_ls_hydrogen_treatment constr
_refine_ls_matrix_type full
_refine_ls_number_parameters 445
_refine_ls_number_reflns 6302
_refine_ls_number_restraints 1
_refine_ls_restrained_S_all 1.084
_refine_ls_R_factor_all 0.0717
_refine_ls_R_factor_gt 0.0535
_refine_ls_shift/su_max 0.000
_refine_ls_shift/su_mean 0.000
_refine_ls_structure_factor_coef Fsqd
_refine_ls_weighting_details 'calc w=1/[\s^2^(Fo^2^)+(0.0628P)^2^+26.8047P] where P=(Fo^2^+2Fc^2^)/3'
_refine_ls_weighting_scheme calc
_refine_ls_wR_factor_gt 0.1411
_refine_ls_wR_factor_ref 0.1495
_reflns_number_gt 4787
_reflns_number_total 6302
_reflns_threshold_expression >2sigma(I)
_cod_data_source_file c4ce00870g2.cif
_cod_data_source_block 09Tb
_cod_depositor_comments 'Adding full bibliography for 7218542--7218552.cif.'
_cod_original_cell_volume 6753.2(11)
_cod_database_code 7218546

loop_
_symmetry_equiv_pos_as_xyz
'x, y, z'
'-x+1/2, -y, z+1/2'
'-x, y+1/2, -z'
'x+1/2, -y+1/2, -z+1/2'
'-x, -y, -z'
'x-1/2, y, -z-1/2'
'x, -y-1/2, z'
'-x-1/2, y-1/2, z-1/2'

loop_
_atom_site_label
_atom_site_type_symbol
_atom_site_fract_x
_atom_site_fract_y
_atom_site_fract_z
_atom_site_U_iso_or_equiv
_atom_site_adp_type
_atom_site_occupancy
_atom_site_symmetry_multiplicity
_atom_site_calc_flag
_atom_site_refinement_flags
Cl1 Cl 0.2655(2) -0.2500 0.4082(6) 0.209(3) Uani 1 2 d S
O5W O 0.2259(2) 0.2500 0.1187(6) 0.077(2) Uani 1 2 d S
O1W O 0.15848(12) 0.1229(3) -0.0034(3) 0.0419(10) Uani 1 1 d .
O2W O 0.14989(16) 0.2500 0.1540(4) 0.0415(14) Uani 1 2 d S
O3W O 0.14501(18) 0.2500 -0.1674(4) 0.0467(15) Uani 1 2 d S
O4W O 0.07820(14) 0.1450(3) -0.0962(3) 0.0564(13) Uani 1 1 d .
Tb1 Tb 0.115958(10) 0.2500 0.00093(3) 0.02880(14) Uani 1 2 d S
N13 N 0.1164(3) -0.2500 0.5828(8) 0.055(2) Uani 1 2 d S
N14 N 0.1326(2) -0.2500 0.1661(6) 0.0485(19) Uani 1 2 d SD
O7 O 0.1008(4) -0.2500 0.5020(6) 0.094(3) Uani 1 2 d S
O8 O 0.0993(2) -0.2500 0.6614(7) 0.090(3) Uani 1 2 d S
O9 O 0.1523(3) -0.2500 0.5892(9) 0.109(4) Uani 1 2 d S
O10 O 0.09879(18) -0.2500 0.1878(5) 0.0509(16) Uani 1 2 d SD
O11 O 0.1583(2) -0.2500 0.2270(6) 0.076(2) Uani 1 2 d SD
O12 O 0.1407(3) -0.2500 0.0790(7) 0.209(10) Uani 1 2 d SD
C1 C 0.25921(16) 0.1122(5) 0.3332(5) 0.0409(14) Uani 1 1 d .
C2 C 0.27378(16) 0.1199(5) 0.5041(4) 0.0414(14) Uani 1 1 d .
H2 H 0.2992 0.1103 0.5332 0.050 Uiso 1 1 calc R
C3 C 0.25390(17) 0.0242(5) 0.4804(4) 0.0392(15) Uani 1 1 d .
H3 H 0.2710 -0.0302 0.4903 0.047 Uiso 1 1 calc R
C4 C 0.21963(17) 0.1069(4) 0.6009(4) 0.0399(14) Uani 1 1 d .
C5 C 0.22734(17) -0.0415(4) 0.3156(5) 0.0436(15) Uani 1 1 d .
H5A H 0.2357 -0.0323 0.2467 0.052 Uiso 1 1 calc R
H5B H 0.2378 -0.1015 0.3389 0.052 Uiso 1 1 calc R
C6 C 0.19589(17) -0.0531(4) 0.5608(4) 0.0407(14) Uani 1 1 d .
H6A H 0.1854 -0.0525 0.6283 0.049 Uiso 1 1 calc R
H6B H 0.2093 -0.1128 0.5516 0.049 Uiso 1 1 calc R
C7 C 0.16400(16) -0.0129(4) 0.2428(4) 0.0319(12) Uani 1 1 d .
C8 C 0.16563(17) -0.0947(4) 0.3946(4) 0.0355(13) Uani 1 1 d .
H8 H 0.1739 -0.1609 0.4018 0.043 Uiso 1 1 calc R
C9 C 0.12427(16) -0.0887(4) 0.3581(4) 0.0335(13) Uani 1 1 d .
H9 H 0.1135 -0.1515 0.3437 0.040 Uiso 1 1 calc R
C10 C 0.1286(2) -0.0268(5) 0.5205(4) 0.0425(15) Uani 1 1 d .
C11 C 0.09618(16) -0.0223(4) 0.1986(4) 0.0340(13) Uani 1 1 d .
H11A H 0.0843 -0.0842 0.1905 0.041 Uiso 1 1 calc R
H11B H 0.1063 -0.0033 0.1337 0.041 Uiso 1 1 calc R
C12 C 0.06418(19) -0.0486(5) 0.4526(4) 0.0460(16) Uani 1 1 d .
H12A H 0.0582 -0.0445 0.5237 0.055 Uiso 1 1 calc R
H12B H 0.0556 -0.1102 0.4286 0.055 Uiso 1 1 calc R
C13 C 0.06113(15) 0.1221(4) 0.1727(4) 0.0279(11) Uani 1 1 d .
C14 C 0.03443(16) 0.0249(4) 0.2937(4) 0.0323(12) Uani 1 1 d .
C15 C 0.00986(16) 0.1149(4) 0.2825(4) 0.0336(13) Uani 1 1 d .
C16 C 0.03294(16) 0.1077(5) 0.4442(4) 0.0396(14) Uani 1 1 d .
C17 C 0.0145(2) 0.2500 0.1513(6) 0.0331(18) Uani 1 2 d S
H17A H -0.0132 0.2500 0.1515 0.040 Uiso 1 2 calc SR
H17B H 0.0228 0.2500 0.0816 0.040 Uiso 1 2 calc SR
C18 C -0.0036(2) 0.2500 0.4080(6) 0.0344(18) Uani 1 2 d S
H18A H -0.0057 0.2500 0.4807 0.041 Uiso 1 2 calc SR
H18B H -0.0293 0.2500 0.3807 0.041 Uiso 1 2 calc SR
C19 C 0.2572(3) 0.2500 0.6279(6) 0.043(2) Uani 1 2 d S
H19A H 0.2429 0.2500 0.6903 0.051 Uiso 1 2 calc SR
H19B H 0.2842 0.2500 0.6449 0.051 Uiso 1 2 calc SR
C20 C 0.2973(2) 0.2500 0.3859(7) 0.051(2) Uani 1 2 d S
H20A H 0.3051 0.2500 0.3159 0.061 Uiso 1 2 calc SR
H20B H 0.3203 0.2500 0.4268 0.061 Uiso 1 2 calc SR
C21 C 0.01569(19) -0.0699(5) 0.2628(5) 0.0541(18) Uani 1 1 d .
H21A H -0.0056 -0.0829 0.3063 0.081 Uiso 1 1 calc R
H21B H 0.0341 -0.1204 0.2682 0.081 Uiso 1 1 calc R
H21C H 0.0069 -0.0656 0.1946 0.081 Uiso 1 1 calc R
C22 C -0.03211(16) 0.0946(5) 0.2602(5) 0.0487(17) Uani 1 1 d .
H22A H -0.0433 0.0619 0.3163 0.073 Uiso 1 1 calc R
H22B H -0.0340 0.0556 0.2012 0.073 Uiso 1 1 calc R
H22C H -0.0454 0.1534 0.2492 0.073 Uiso 1 1 calc R
N1 N 0.27590(13) 0.1648(4) 0.4062(4) 0.0407(12) Uani 1 1 d .
N2 N 0.24245(14) 0.0344(4) 0.3770(4) 0.0397(12) Uani 1 1 d .
N3 N 0.24857(13) 0.1639(3) 0.5734(4) 0.0379(11) Uani 1 1 d .
N4 N 0.22233(14) 0.0234(4) 0.5507(4) 0.0404(12) Uani 1 1 d .
N5 N 0.18671(14) -0.0469(3) 0.3172(3) 0.0361(11) Uani 1 1 d .
N6 N 0.12721(13) -0.0305(3) 0.2688(3) 0.0360(11) Uani 1 1 d .
N7 N 0.16488(14) -0.0473(4) 0.4889(3) 0.0387(12) Uani 1 1 d .
N8 N 0.10464(14) -0.0419(4) 0.4400(3) 0.0372(11) Uani 1 1 d .
N9 N 0.06745(13) 0.0454(3) 0.2292(3) 0.0307(10) Uani 1 1 d .
N10 N 0.02782(12) 0.1635(3) 0.1987(3) 0.0286(10) Uani 1 1 d .
N11 N 0.04359(13) 0.0255(3) 0.3993(3) 0.0355(11) Uani 1 1 d .
N12 N 0.01532(13) 0.1632(3) 0.3770(3) 0.0375(11) Uani 1 1 d .
O1 O 0.25995(12) 0.1295(3) 0.2442(3) 0.0471(11) Uani 1 1 d .
O2 O 0.17526(11) 0.0216(3) 0.1642(3) 0.0379(9) Uani 1 1 d .
O3 O 0.08236(11) 0.1498(3) 0.1062(3) 0.0333(9) Uani 1 1 d .
O4 O 0.19545(12) 0.1257(3) 0.6647(3) 0.0471(11) Uani 1 1 d .
O5 O 0.11885(13) -0.0026(4) 0.6031(3) 0.0555(13) Uani 1 1 d .
O6 O 0.03844(13) 0.1259(3) 0.5329(3) 0.0496(11) Uani 1 1 d .

loop_
_atom_site_aniso_label
_atom_site_aniso_U_11
_atom_site_aniso_U_22
_atom_site_aniso_U_33
_atom_site_aniso_U_23
_atom_site_aniso_U_13
_atom_site_aniso_U_12
Cl1 0.219(7) 0.176(6) 0.233(8) 0.000 -0.070(6) 0.000
O5W 0.073(5) 0.098(6) 0.061(5) 0.000 -0.016(4) 0.000
O1W 0.056(2) 0.037(2) 0.033(2) 0.0017(19) 0.0054(19) 0.0116(19)
O2W 0.044(3) 0.055(4) 0.025(3) 0.000 -0.003(3) 0.000
O3W 0.059(4) 0.040(3) 0.041(4) 0.000 0.009(3) 0.000
O4W 0.077(3) 0.065(3) 0.028(2) 0.001(2) -0.006(2) -0.024(3)
Tb1 0.0367(2) 0.0301(2) 0.0195(2) 0.000 0.00476(16) 0.000
N13 0.073(6) 0.030(4) 0.063(6) 0.000 0.019(5) 0.000
N14 0.041(4) 0.059(5) 0.045(5) 0.000 0.012(4) 0.000
O7 0.171(10) 0.064(6) 0.047(5) 0.000 -0.012(6) 0.000
O8 0.070(5) 0.124(8) 0.076(6) 0.000 0.026(5) 0.000
O9 0.072(6) 0.075(6) 0.180(11) 0.000 0.047(7) 0.000
O10 0.049(4) 0.040(4) 0.063(4) 0.000 0.007(3) 0.000
O11 0.049(4) 0.114(7) 0.065(5) 0.000 0.002(4) 0.000
O12 0.072(7) 0.52(3) 0.034(5) 0.000 0.015(5) 0.000
C1 0.032(3) 0.051(4) 0.040(4) -0.002(3) 0.007(3) 0.008(3)
C2 0.034(3) 0.056(4) 0.034(3) 0.012(3) -0.003(3) 0.008(3)
C3 0.047(3) 0.053(4) 0.018(3) 0.002(2) -0.003(2) 0.015(3)
C4 0.049(4) 0.046(4) 0.025(3) 0.003(3) -0.008(3) 0.011(3)
C5 0.048(4) 0.040(4) 0.043(4) -0.006(3) 0.004(3) 0.015(3)
C6 0.054(4) 0.044(4) 0.024(3) 0.009(3) -0.006(3) 0.007(3)
C7 0.042(3) 0.027(3) 0.027(3) -0.004(2) 0.001(2) 0.005(2)
C8 0.054(4) 0.024(3) 0.029(3) -0.001(2) 0.000(3) 0.009(3)
C9 0.045(3) 0.028(3) 0.028(3) 0.003(2) 0.002(2) 0.000(2)
C10 0.063(4) 0.038(3) 0.026(3) 0.005(3) -0.003(3) 0.002(3)
C11 0.045(3) 0.035(3) 0.022(3) 0.000(2) -0.002(2) -0.002(3)
C12 0.065(4) 0.049(4) 0.025(3) 0.011(3) 0.005(3) -0.015(3)
C13 0.037(3) 0.028(3) 0.018(3) -0.008(2) -0.002(2) -0.003(2)
C14 0.043(3) 0.034(3) 0.020(3) 0.003(2) 0.004(2) -0.010(2)
C15 0.038(3) 0.042(3) 0.022(3) 0.004(2) 0.003(2) -0.010(3)
C16 0.037(3) 0.058(4) 0.024(3) 0.004(3) 0.002(3) -0.014(3)
C17 0.034(4) 0.045(5) 0.020(4) 0.000 0.002(3) 0.000
C18 0.037(4) 0.045(5) 0.021(4) 0.000 0.013(3) 0.000
C19 0.041(5) 0.056(6) 0.031(5) 0.000 -0.003(4) 0.000
C20 0.031(5) 0.087(8) 0.035(5) 0.000 0.005(4) 0.000
C21 0.052(4) 0.058(4) 0.053(4) -0.002(3) 0.008(3) -0.021(3)
C22 0.036(3) 0.077(5) 0.033(3) 0.001(3) -0.005(3) -0.006(3)
N1 0.040(3) 0.048(3) 0.033(3) 0.006(2) -0.003(2) -0.002(2)
N2 0.039(3) 0.051(3) 0.029(3) -0.003(2) 0.000(2) 0.006(2)
N3 0.038(3) 0.039(3) 0.036(3) 0.004(2) 0.004(2) -0.001(2)
N4 0.047(3) 0.047(3) 0.027(3) 0.003(2) 0.002(2) 0.004(2)
N5 0.052(3) 0.029(3) 0.027(2) 0.004(2) 0.002(2) 0.000(2)
N6 0.043(3) 0.041(3) 0.024(2) 0.007(2) 0.001(2) 0.003(2)
N7 0.052(3) 0.046(3) 0.018(2) -0.006(2) -0.004(2) 0.010(2)
N8 0.049(3) 0.041(3) 0.022(2) 0.002(2) -0.002(2) 0.001(2)
N9 0.043(3) 0.025(2) 0.024(2) 0.0052(19) 0.003(2) -0.002(2)
N10 0.031(2) 0.035(3) 0.019(2) 0.0068(19) 0.0018(18) -0.0035(19)
N11 0.046(3) 0.039(3) 0.022(2) 0.007(2) 0.002(2) -0.004(2)
N12 0.044(3) 0.044(3) 0.024(3) 0.002(2) -0.002(2) 0.001(2)
O1 0.050(2) 0.060(3) 0.031(2) 0.001(2) 0.007(2) -0.001(2)
O2 0.046(2) 0.042(2) 0.026(2) 0.0096(18) 0.0057(18) 0.0040(18)
O3 0.045(2) 0.029(2) 0.026(2) 0.0019(16) 0.0070(17) -0.0037(17)
O4 0.056(3) 0.047(3) 0.038(2) 0.001(2) 0.010(2) 0.004(2)
O5 0.069(3) 0.069(3) 0.029(2) -0.007(2) 0.002(2) 0.010(2)
O6 0.062(3) 0.064(3) 0.023(2) -0.001(2) 0.002(2) 0.002(2)

loop_
_atom_type_symbol
_atom_type_description
_atom_type_scat_dispersion_real
_atom_type_scat_dispersion_imag
_atom_type_scat_source
C C 0.0033 0.0016 'International Tables Vol C Tables 4.2.6.8 and 6.1.1.4'
H H 0.0000 0.0000 'International Tables Vol C Tables 4.2.6.8 and 6.1.1.4'
N N 0.0061 0.0033 'International Tables Vol C Tables 4.2.6.8 and 6.1.1.4'
O O 0.0106 0.0060 'International Tables Vol C Tables 4.2.6.8 and 6.1.1.4'
Tb Tb -0.1723 4.1537 'International Tables Vol C Tables 4.2.6.8 and 6.1.1.4'
Cl Cl 0.1484 0.1585 'International Tables Vol C Tables 4.2.6.8 and 6.1.1.4'

loop_
_geom_angle_atom_site_label_1
_geom_angle_atom_site_label_2
_geom_angle_atom_site_label_3
_geom_angle
_geom_angle_site_symmetry_1
_geom_angle_site_symmetry_3
O3 Tb1 O3 75.21(18) 7_565 .
O3 Tb1 O1W 144.06(13) 7_565 .
O3 Tb1 O1W 82.66(13) . .
O3 Tb1 O1W 82.66(13) 7_565 7_565
O3 Tb1 O1W 144.06(13) . 7_565
O1W Tb1 O1W 100.4(2) . 7_565
O3 Tb1 O2W 74.52(14) 7_565 .
O3 Tb1 O2W 74.52(14) . .
O1W Tb1 O2W 72.46(13) . .
O1W Tb1 O2W 72.46(13) 7_565 .
O3 Tb1 O4W 115.29(16) 7_565 .
O3 Tb1 O4W 70.46(14) . .
O1W Tb1 O4W 82.23(16) . .
O1W Tb1 O4W 145.45(14) 7_565 .
O2W Tb1 O4W 138.87(12) . .
O3 Tb1 O4W 70.46(14) 7_565 7_565
O3 Tb1 O4W 115.29(16) . 7_565
O1W Tb1 O4W 145.45(14) . 7_565
O1W Tb1 O4W 82.23(16) 7_565 7_565
O2W Tb1 O4W 138.87(12) . 7_565
O4W Tb1 O4W 77.2(2) . 7_565
O3 Tb1 O3W 139.73(10) 7_565 .
O3 Tb1 O3W 139.73(10) . .
O1W Tb1 O3W 73.32(13) . .
O1W Tb1 O3W 73.32(13) 7_565 .
O2W Tb1 O3W 125.3(2) . .
O4W Tb1 O3W 74.58(15) . .
O4W Tb1 O3W 74.58(15) 7_565 .
O7 N13 O8 123.2(11) . .
O7 N13 O9 120.9(11) . .
O8 N13 O9 115.9(11) . .
O12 N14 O11 118.3(9) . .
O12 N14 O10 117.4(9) . .
O11 N14 O10 124.3(8) . .
O1 C1 N1 125.7(6) . .
O1 C1 N2 125.9(6) . .
N1 C1 N2 108.5(5) . .
N3 C2 N1 115.2(5) . .
N3 C2 C3 103.4(5) . .
N1 C2 C3 102.7(5) . .
N3 C2 H2 111.6 . .
N1 C2 H2 111.6 . .
C3 C2 H2 111.6 . .
N2 C3 N4 113.9(5) . .
N2 C3 C2 103.5(5) . .
N4 C3 C2 102.6(5) . .
N2 C3 H3 112.1 . .
N4 C3 H3 112.1 . .
C2 C3 H3 112.1 . .
O4 C4 N3 125.5(6) . .
O4 C4 N4 125.1(6) . .
N3 C4 N4 109.3(5) . .
N5 C5 N2 113.4(5) . .
N5 C5 H5A 108.9 . .
N2 C5 H5A 108.9 . .
N5 C5 H5B 108.9 . .
N2 C5 H5B 108.9 . .
H5A C5 H5B 107.7 . .
N4 C6 N7 112.5(5) . .
N4 C6 H6A 109.1 . .
N7 C6 H6A 109.1 . .
N4 C6 H6B 109.1 . .
N7 C6 H6B 109.1 . .
H6A C6 H6B 107.8 . .
O2 C7 N5 125.2(5) . .
O2 C7 N6 126.8(5) . .
N5 C7 N6 107.9(5) . .
N7 C8 N5 115.1(5) . .
N7 C8 C9 103.7(4) . .
N5 C8 C9 103.6(4) . .
N7 C8 H8 111.3 . .
N5 C8 H8 111.3 . .
C9 C8 H8 111.3 . .
N8 C9 N6 113.3(5) . .
N8 C9 C8 103.7(4) . .
N6 C9 C8 102.9(4) . .
N8 C9 H9 112.1 . .
N6 C9 H9 112.1 . .
C8 C9 H9 112.1 . .
O5 C10 N7 127.1(6) . .
O5 C10 N8 125.7(6) . .
N7 C10 N8 107.1(5) . .
N6 C11 N9 113.3(4) . .
N6 C11 H11A 108.9 . .
N9 C11 H11A 108.9 . .
N6 C11 H11B 108.9 . .
N9 C11 H11B 108.9 . .
H11A C11 H11B 107.7 . .
N8 C12 N11 112.8(5) . .
N8 C12 H12A 109.0 . .
N11 C12 H12A 109.0 . .
N8 C12 H12B 109.0 . .
N11 C12 H12B 109.0 . .
H12A C12 H12B 107.8 . .
O3 C13 N9 124.5(5) . .
O3 C13 N10 125.2(5) . .
N9 C13 N10 110.3(5) . .
N11 C14 N9 113.1(4) . .
N11 C14 C15 102.4(4) . .
N9 C14 C15 102.8(4) . .
N11 C14 C21 111.1(5) . .
N9 C14 C21 110.4(5) . .
C15 C14 C21 116.6(5) . .
N12 C15 N10 113.1(4) . .
N12 C15 C22 112.7(5) . .
N10 C15 C22 110.9(5) . .
N12 C15 C14 103.2(4) . .
N10 C15 C14 102.7(4) . .
C22 C15 C14 113.8(5) . .
O6 C16 N12 126.6(6) . .
O6 C16 N11 124.1(6) . .
N12 C16 N11 109.3(5) . .
N10 C17 N10 114.5(6) . 7_565
N10 C17 H17A 108.6 . .
N10 C17 H17A 108.6 7_565 .
N10 C17 H17B 108.6 . .
N10 C17 H17B 108.6 7_565 .
H17A C17 H17B 107.6 . .
N12 C18 N12 114.8(6) . 7_565
N12 C18 H18A 108.6 . .
N12 C18 H18A 108.6 7_565 .
N12 C18 H18B 108.6 . .
N12 C18 H18B 108.6 7_565 .
H18A C18 H18B 107.5 . .
N3 C19 N3 114.0(7) 7_565 .
N3 C19 H19A 108.8 7_565 .
N3 C19 H19A 108.8 . .
N3 C19 H19B 108.8 7_565 .
N3 C19 H19B 108.8 . .
H19A C19 H19B 107.6 . .
N1 C20 N1 112.7(7) . 7_565
N1 C20 H20A 109.0 . .
N1 C20 H20A 109.0 7_565 .
N1 C20 H20B 109.0 . .
N1 C20 H20B 109.0 7_565 .
H20A C20 H20B 107.8 . .
C14 C21 H21A 109.5 . .
C14 C21 H21B 109.5 . .
H21A C21 H21B 109.5 . .
C14 C21 H21C 109.5 . .
H21A C21 H21C 109.5 . .
H21B C21 H21C 109.5 . .
C15 C22 H22A 109.5 . .
C15 C22 H22B 109.5 . .
H22A C22 H22B 109.5 . .
C15 C22 H22C 109.5 . .
H22A C22 H22C 109.5 . .
H22B C22 H22C 109.5 . .
C1 N1 C20 123.1(6) . .
C1 N1 C2 112.6(5) . .
C20 N1 C2 123.9(6) . .
C1 N2 C3 111.5(5) . .
C1 N2 C5 120.4(5) . .
C3 N2 C5 124.7(5) . .
C4 N3 C2 112.7(5) . .
C4 N3 C19 121.5(6) . .
C2 N3 C19 124.2(6) . .
C4 N4 C6 124.2(5) . .
C4 N4 C3 111.4(5) . .
C6 N4 C3 124.3(5) . .
C7 N5 C5 123.7(5) . .
C7 N5 C8 112.7(5) . .
C5 N5 C8 123.4(5) . .
C7 N6 C11 122.5(5) . .
C7 N6 C9 112.3(4) . .
C11 N6 C9 121.7(5) . .
C10 N7 C8 112.8(5) . .
C10 N7 C6 120.3(5) . .
C8 N7 C6 122.9(5) . .
C10 N8 C12 121.5(5) . .
C10 N8 C9 111.5(5) . .
C12 N8 C9 122.0(5) . .
C13 N9 C11 119.3(4) . .
C13 N9 C14 111.0(4) . .
C11 N9 C14 125.7(4) . .
C13 N10 C17 121.9(5) . .
C13 N10 C15 111.7(4) . .
C17 N10 C15 126.2(5) . .
C16 N11 C14 111.9(5) . .
C16 N11 C12 122.2(5) . .
C14 N11 C12 125.7(5) . .
C16 N12 C15 111.7(5) . .
C16 N12 C18 120.8(5) . .
C15 N12 C18 125.7(5) . .
C13 O3 Tb1 161.0(4) . .

loop_
_geom_bond_atom_site_label_1
_geom_bond_atom_site_label_2
_geom_bond_distance
_geom_bond_site_symmetry_2
O1W Tb1 2.351(4) .
O2W Tb1 2.382(5) .
O3W Tb1 2.484(6) .
O4W Tb1 2.390(4) .
Tb1 O3 2.332(4) 7_565
Tb1 O3 2.332(4) .
Tb1 O1W 2.351(4) 7_565
Tb1 O4W 2.390(4) 7_565
N13 O7 1.217(12) .
N13 O8 1.219(11) .
N13 O9 1.274(12) .
N14 O12 1.204(11) .
N14 O11 1.224(10) .
N14 O10 1.231(9) .
C1 O1 1.221(7) .
C1 N1 1.368(8) .
C1 N2 1.386(8) .
C2 N3 1.432(7) .
C2 N1 1.463(7) .
C2 C3 1.564(9) .
C2 H2 0.9900 .
C3 N2 1.455(7) .
C3 N4 1.462(7) .
C3 H3 0.9900 .
C4 O4 1.240(7) .
C4 N3 1.357(8) .
C4 N4 1.368(8) .
C5 N5 1.440(7) .
C5 N2 1.459(8) .
C5 H5A 0.9800 .
C5 H5B 0.9800 .
C6 N4 1.440(8) .
C6 N7 1.464(7) .
C6 H6A 0.9800 .
C6 H6B 0.9800 .
C7 O2 1.231(6) .
C7 N5 1.370(7) .
C7 N6 1.371(7) .
C8 N7 1.435(7) .
C8 N5 1.448(7) .
C8 C9 1.545(8) .
C8 H8 0.9900 .
C9 N8 1.460(7) .
C9 N6 1.460(7) .
C9 H9 0.9900 .
C10 O5 1.212(7) .
C10 N7 1.385(8) .
C10 N8 1.390(8) .
C11 N6 1.453(7) .
C11 N9 1.459(7) .
C11 H11A 0.9800 .
C11 H11B 0.9800 .
C12 N8 1.445(8) .
C12 N11 1.467(8) .
C12 H12A 0.9800 .
C12 H12B 0.9800 .
C13 O3 1.231(6) .
C13 N9 1.347(7) .
C13 N10 1.362(7) .
C14 N11 1.455(7) .
C14 N9 1.483(7) .
C14 C15 1.553(8) .
C14 C21 1.558(8) .
C15 N12 1.456(7) .
C15 N10 1.466(6) .
C15 C22 1.542(8) .
C16 O6 1.234(7) .
C16 N12 1.351(7) .
C16 N11 1.369(8) .
C17 N10 1.462(6) .
C17 N10 1.462(6) 7_565
C17 H17A 0.9800 .
C17 H17B 0.9800 .
C18 N12 1.464(6) .
C18 N12 1.464(6) 7_565
C18 H18A 0.9800 .
C18 H18B 0.9800 .
C19 N3 1.458(7) 7_565
C19 N3 1.458(7) .
C19 H19A 0.9800 .
C19 H19B 0.9800 .
C20 N1 1.454(7) .
C20 N1 1.454(7) 7_565
C20 H20A 0.9800 .
C20 H20B 0.9800 .
C21 H21A 0.9700 .
C21 H21B 0.9700 .
C21 H21C 0.9700 .
C22 H22A 0.9700 .
C22 H22B 0.9700 .
C22 H22C 0.9700 .

loop_
_platon_squeeze_void_nr
_platon_squeeze_void_average_x
_platon_squeeze_void_average_y
_platon_squeeze_void_average_z
_platon_squeeze_void_volume
_platon_squeeze_void_count_electrons
_platon_squeeze_void_content
1 0.000 0.000 0.000 794 301 ' '
2 0.500 0.650 0.500 794 301 ' '
